data_2103176
loop_
_publ_author_name
'Marsh, Richard E.'
'Kapon, Moshe'
'Hu, Shengzhi'
'Herbstein, Frank H.'

_publ_section_title
;
 Some 60 new space-group corrections
;
_journal_issue 1
_journal_name_full 'Acta Crystallographica Section B'
_journal_page_first 62
_journal_page_last 77
_journal_paper_doi 10.1107/S0108768101017128
_journal_volume 58
_journal_year 2002
_chemical_formula_sum 'C27 H28 Ir N3 O4'
_space_group_IT_number 19
_symmetry_cell_setting orthorhombic
_symmetry_space_group_name_Hall 'P 2ac 2ab'
_symmetry_space_group_name_H-M 'P 21 21 21'
_cell_angle_alpha 90.00
_cell_angle_beta 90.24
_cell_angle_gamma 90.00
_cell_formula_units_Z 4
_cell_length_a 10.322
_cell_length_b 17.864
_cell_length_c 13.005
_cell_volume 2398.000
_cod_data_source_file bm0047.cif
_cod_data_source_block CSD_CIF_Table_15S
_cod_depositor_comments
;
The following automatic conversions were performed:
'_symmetry_cell_setting' value 'Orthorhombic' changed to 'orthorhombic'
according to '/home/saulius/struct/CIF-dictionaries/cif_core.dic'
dictionary named 'cif_core.dic' version 2.4.1 from 2010-06-29.

Automatic conversion script
Id: cif_fix_enum 1527 2010-12-29 10:47:43Z saulius 

The following automatic conversions were performed:

'_symmetry_cell_setting' value 'Orthorhombic' changed to
'orthorhombic' according to
/home/saulius/struct/CIF-dictionaries/cif_core.dic dictionary named
'cif_core.dic' version 2.4.1 from 2010-06-29.

Automatic conversion script
Id: cif_fix_values 1715 2011-07-08 13:25:40Z adriana 
;
_cod_original_sg_symbol_H-M 'P212121   '
_cod_original_formula_sum ' C27H24N3O2Ir.2H2O '
_cod_database_code 2103176

loop_
_symmetry_equiv_pos_as_xyz
'x, y, z'
'-x+1/2, -y, z+1/2'
'-x, y+1/2, -z+1/2'
'x+1/2, -y+1/2, -z'

loop_
_atom_site_label
_atom_site_fract_x
_atom_site_fract_y
_atom_site_fract_z
Ir2 .2838 -.1510 .6798
O1 .4368 -.1665 .5683
O2 .4772 -.1996 .4066
O5 .3204 -.5885 -.0427
N4 .3138 -.2578 .7336
N5 .2572 -.0407 .6454
N6 .1728 -.1884 .5464
C1 .4014 -.1276 .7962
C2 .4520 -.0578 .8302
C3 .5383 -.0544 .9085
C4 .5867 -.1164 .9584
C5 .5404 -.1837 .9280
C6 .4528 -.1932 .8482
C7 .4000 -.2625 .8158
C8 .4306 -.3318 .8564
C9 .3732 -.3960 .8219
C10 .2862 -.3905 .7411
C11 .2576 -.3200 .7000
C12 .1297 -.1290 .7650
C13 .0517 -.1774 .8230
C14 -.0553 -.1542 .8744
C15 -.0836 -.0768 .8816
C16 -.0109 -.0280 .8252
C17 .0933 -.0530 .7684
C18 .1652 -.0055 .6966
C19 .1387 .0698 .6774
C20 .2044 .1066 .5994
C21 .2966 .0688 .5475
C22 .3224 -.0037 .5696
C23 .4014 -.1928 .4791
C24 .2642 -.2212 .4684
C25 .2045 -.2048 .3649
C26 .1384 -.1364 .3802
C27 .0877 -.1340 .4860
O5' .3204 -.5885 .9573
O7 .2540 -.5846 .8672

loop_
_atom_type_symbol
C
Ir
O
N
